data_9002503
loop_
_publ_author_name
'Welch, M. D.'
'Cooper, M. A.'
'Hawthorne, F. C.'
'Criddle, A. J.'

_publ_section_title
;Symesite, Pb10(SO4)O7Cl4(H2O), a new PbO-related sheet mineral: Description
 and crystal structure
;
_journal_name_full 'American Mineralogist'
_journal_page_first 1526
_journal_page_last 1533
_journal_volume 85
_journal_year 2000
_chemical_formula_sum 'Cl4 O12 Pb10 S'
_chemical_name_mineral Symesite
_space_group_IT_number 2
_symmetry_space_group_name_Hall '-P 1 (-1/2*x+1/2*z,-y,1/2*x+1/2*z)'
_symmetry_space_group_name_H-M 'B -1'
_cell_angle_alpha 82.21
_cell_angle_beta 78.08
_cell_angle_gamma 100.04
_cell_length_a 19.727
_cell_length_b 8.796
_cell_length_c 13.631
_cell_formula_units_Z 4
_cell_volume 2242.377
_database_code_amcsd 0002592
_exptl_crystal_density_diffrn 7.221
_cod_original_formula_sum 'S Pb10 Cl4 O12'
_cod_database_code 9002503

loop_
_space_group_symop_operation_xyz
x,y,z
1/2+x,y,1/2+z
-x,-y,-z
1/2-x,-y,1/2-z

loop_
_atom_site_aniso_label
_atom_site_aniso_U_11
_atom_site_aniso_U_22
_atom_site_aniso_U_33
_atom_site_aniso_U_12
_atom_site_aniso_U_13
_atom_site_aniso_U_23
S 0.02070 0.04520 0.02150 0.00770 -0.00180 -0.00740
Pb1 0.01480 0.01320 0.01930 0.00210 -0.00280 -0.00470
Pb2 0.01650 0.01360 0.01780 0.00370 -0.00570 -0.00780
Pb3 0.01460 0.01940 0.01960 0.00320 -0.00370 -0.00880
Pb4 0.01550 0.01430 0.01770 0.00270 -0.00410 -0.00780
Pb5 0.01460 0.01310 0.01590 0.00170 -0.00430 -0.00530
Pb6 0.01690 0.01510 0.02050 0.00350 -0.00830 -0.00750
Pb7 0.01310 0.01490 0.02110 0.00090 -0.00140 -0.00740
Pb8 0.01500 0.01610 0.01790 0.00210 -0.00580 -0.00600
Pb9 0.01450 0.01490 0.02290 0.00020 -0.00490 -0.00260
Pb10 0.01580 0.01780 0.02210 0.00330 -0.00630 -0.01030
Cl1 0.02040 0.02450 0.02840 0.00200 -0.00870 -0.00680
Cl2 0.02360 0.02740 0.02630 0.00870 -0.00790 -0.01130
Cl3 0.02610 0.02330 0.03100 0.00540 -0.00840 -0.01180
Cl4 0.02570 0.02010 0.02960 0.00350 -0.00820 -0.00890

loop_
_atom_site_label
_atom_site_fract_x
_atom_site_fract_y
_atom_site_fract_z
_atom_site_U_iso_or_equiv
S 0.00780 0.25440 0.18660 ?
Pb1 0.82782 0.01000 0.15160 ?
Pb2 0.20839 0.54890 0.14680 ?
Pb3 0.91743 0.65920 0.15890 ?
Pb4 0.74960 0.36100 0.15820 ?
Pb5 0.28295 0.18860 0.15910 ?
Pb6 0.66701 0.72220 0.12850 ?
Pb7 0.37766 0.84280 0.14430 ?
Pb8 0.11177 0.88640 0.15230 ?
Pb9 0.46460 0.44030 0.14490 ?
Pb10 0.56724 0.11620 0.14390 ?
Cl1 0.44860 0.19970 0.02520 ?
Cl2 0.81240 0.72750 0.02600 ?
Cl3 0.63220 0.42490 0.01210 ?
Cl4 0.27390 0.90800 0.01950 ?
O1 0.03210 0.10600 0.20460 0.10360
O2 0.01470 0.28920 0.07560 0.10360
O3 0.05980 0.37210 0.21500 0.10360
O4 -0.06910 0.23000 0.22960 0.10360
O5 0.68210 0.52290 0.23330 0.01640
O6 0.14130 0.68650 0.24500 0.01960
O7 0.50360 0.26100 0.23510 0.01730
O8 0.21570 0.34680 0.26400 0.01580
O9 0.77930 0.14820 0.27250 0.01490
O10 0.63740 0.17670 0.24980 0.01500
O11 0.32560 0.99300 0.24550 0.01450
O12 0.09470 0.63200 0.00980 0.06430

loop_
_cod_related_entry_id
_cod_related_entry_database
_cod_related_entry_code
1 AMCSD 0002592
